data_7040951
loop_
_publ_author_name
'Geng, Lei'
'Li, Qiang'
'Lu, Hongyan'
'Dai, Kai'
'Halasyamani, P. Shiv'

_publ_section_title
;
 Sb-Based antiferromagnetic oxychlorides: MSb2O3(OH)Cl (M = Mn, Fe, Co)
 with 2D spin-dimer structures.
;
_journal_issue 45
_journal_name_full 'Dalton transactions (Cambridge, England : 2003)'
_journal_page_first 18183
_journal_page_last 18189
_journal_paper_doi 10.1039/c6dt03609k
_journal_volume 45
_journal_year 2016
_chemical_formula_sum 'Cl H Mn O4 Sb2'
_chemical_formula_weight 398.90
_chemical_name_systematic MnSb2O3(OH)Cl
_space_group_crystal_system monoclinic
_space_group_IT_number 14
_space_group_name_Hall '-P 2ybc'
_space_group_name_H-M_alt 'P 1 21/c 1'
_symmetry_space_group_name_Hall '-P 2ybc'
_symmetry_space_group_name_H-M 'P 1 21/c 1'
_atom_sites_solution_hydrogens difmap
_audit_creation_method SHELXL-2014/7
_audit_update_record
;
2016-09-15 deposited with the CCDC.
2016-10-17 downloaded from the CCDC.
;
_cell_angle_alpha 90
_cell_angle_beta 96.542(13)
_cell_angle_gamma 90
_cell_formula_units_Z 4
_cell_length_a 6.943(6)
_cell_length_b 8.209(7)
_cell_length_c 10.524(9)
_cell_measurement_reflns_used 1799
_cell_measurement_temperature 293(2)
_cell_measurement_theta_max 27.5205
_cell_measurement_theta_min 2.4812
_cell_volume 595.9(9)
_computing_structure_refinement 'SHELXL-2014/7 (Sheldrick, 2014)'
_diffrn_ambient_temperature 293(2)
_diffrn_measured_fraction_theta_full 0.992
_diffrn_measured_fraction_theta_max 0.990
_diffrn_measurement_device_type 'Mercury70 (2x2 bin mode)'
_diffrn_measurement_method CCD_Profile_fitting
_diffrn_radiation_type MoK\a
_diffrn_radiation_wavelength 0.71073
_diffrn_reflns_av_R_equivalents 0.0359
_diffrn_reflns_av_unetI/netI 0.0328
_diffrn_reflns_Laue_measured_fraction_full 0.992
_diffrn_reflns_Laue_measured_fraction_max 0.990
_diffrn_reflns_limit_h_max 9
_diffrn_reflns_limit_h_min -9
_diffrn_reflns_limit_k_max 10
_diffrn_reflns_limit_k_min -10
_diffrn_reflns_limit_l_max 13
_diffrn_reflns_limit_l_min -13
_diffrn_reflns_number 5354
_diffrn_reflns_point_group_measured_fraction_full 0.992
_diffrn_reflns_point_group_measured_fraction_max 0.990
_diffrn_reflns_theta_full 25.242
_diffrn_reflns_theta_max 27.498
_diffrn_reflns_theta_min 2.953
_exptl_absorpt_coefficient_mu 11.457
_exptl_absorpt_correction_T_max 1.0000
_exptl_absorpt_correction_T_min 0.6464
_exptl_absorpt_correction_type multi-scan
_exptl_crystal_colour colorless
_exptl_crystal_density_diffrn 4.446
_exptl_crystal_description plate-shaped
_exptl_crystal_F_000 708
_exptl_crystal_size_max 0.400
_exptl_crystal_size_mid 0.200
_exptl_crystal_size_min 0.150
_refine_diff_density_max 1.766
_refine_diff_density_min -1.248
_refine_diff_density_rms 0.203
_refine_ls_extinction_method none
_refine_ls_goodness_of_fit_ref 1.029
_refine_ls_hydrogen_treatment refall
_refine_ls_matrix_type full
_refine_ls_number_parameters 77
_refine_ls_number_reflns 1347
_refine_ls_number_restraints 1
_refine_ls_restrained_S_all 1.029
_refine_ls_R_factor_all 0.0232
_refine_ls_R_factor_gt 0.0211
_refine_ls_shift/su_max 0.000
_refine_ls_shift/su_mean 0.000
_refine_ls_structure_factor_coef Fsqd
_refine_ls_weighting_details 'w=1/[\s^2^(Fo^2^)+(0.0226P)^2^] where P=(Fo^2^+2Fc^2^)/3'
_refine_ls_weighting_scheme calc
_refine_ls_wR_factor_gt 0.0500
_refine_ls_wR_factor_ref 0.0508
_reflns_Friedel_coverage 0.000
_reflns_number_gt 1227
_reflns_number_total 1347
_reflns_threshold_expression 'I > 2\s(I)'
_cod_data_source_file c6dt03609k2.cif
_cod_data_source_block a
_cod_depositor_comments
;
The following automatic conversions were performed:

'_exptl_absorpt_correction_type' value 'Multi-scan' changed to
'multi-scan' according to
/usr/data/users/saulius/crontab/automatic-downloads/rss-feeds/RSC/lib/dictionaries/cif_core.dic
dictionary named 'cif_core.dic' version 2.4.2 from 2011-04-26.

Automatic conversion script
Id: cif_fix_values 4268 2015-11-12 08:31:59Z antanas 

 Adding full bibliography for 7040951--7040953.cif.
;
_cod_database_code 7040951
_shelx_shelxl_version_number 2014/7
_shelx_space_group_comment
;
The symmetry employed for this shelxl refinement is uniquely defined
by the following loop, which should always be used as a source of
symmetry information in preference to the above space-group names.
They are only intended as comments.
;
_shelx_estimated_absorpt_t_min 0.092
_shelx_estimated_absorpt_t_max 0.278

loop_
_space_group_symop_operation_xyz
'x, y, z'
'-x, y+1/2, -z+1/2'
'-x, -y, -z'
'x, -y-1/2, z-1/2'

loop_
_atom_site_label
_atom_site_type_symbol
_atom_site_fract_x
_atom_site_fract_y
_atom_site_fract_z
_atom_site_U_iso_or_equiv
_atom_site_adp_type
_atom_site_occupancy
_atom_site_site_symmetry_order
_atom_site_calc_flag
_atom_site_refinement_flags_posn
Sb1 Sb 0.22169(4) 0.00720(4) 0.27767(2) 0.01073(10) Uani 1 1 d .
Sb2 Sb 0.23269(4) 0.41842(4) 0.26060(2) 0.01127(10) Uani 1 1 d .
Mn1 Mn 0.00324(9) 0.21110(8) 0.00716(5) 0.01167(16) Uani 1 1 d .
Cl1 Cl 0.35152(17) 0.74937(16) 0.05076(11) 0.0289(3) Uani 1 1 d .
O1 O 0.0002(4) 0.0110(3) 0.1374(2) 0.0127(6) Uani 1 1 d .
O2 O -0.0001(4) 0.4122(3) 0.1328(2) 0.0129(6) Uani 1 1 d .
O3 O 0.1579(4) 0.2200(3) 0.3531(3) 0.0129(6) Uani 1 1 d .
O4 O 0.3039(5) 0.2176(4) 0.1373(3) 0.0158(7) Uani 1 1 d D
H1 H 0.427(5) 0.201(8) 0.115(7) 0.09(3) Uiso 1 1 d D

loop_
_atom_site_aniso_label
_atom_site_aniso_U_11
_atom_site_aniso_U_22
_atom_site_aniso_U_33
_atom_site_aniso_U_23
_atom_site_aniso_U_13
_atom_site_aniso_U_12
Sb1 0.00979(16) 0.01252(18) 0.01031(15) -0.00045(11) 0.00306(11) 0.00231(11)
Sb2 0.01031(15) 0.01319(18) 0.01087(14) 0.00060(11) 0.00369(11) -0.00282(11)
Mn1 0.0138(4) 0.0137(4) 0.0084(3) 0.0002(2) 0.0052(3) 0.0004(3)
Cl1 0.0130(6) 0.0471(8) 0.0269(6) -0.0091(6) 0.0032(5) 0.0023(5)
O1 0.0144(15) 0.0160(17) 0.0078(13) 0.0005(11) 0.0019(11) -0.0020(12)
O2 0.0117(14) 0.0176(17) 0.0097(13) -0.0015(12) 0.0026(11) 0.0029(12)
O3 0.0184(16) 0.0114(16) 0.0105(13) -0.0007(12) 0.0081(12) -0.0007(13)
O4 0.0154(16) 0.0193(18) 0.0141(15) 0.0002(12) 0.0078(12) 0.0021(13)

loop_
_atom_type_symbol
_atom_type_description
_atom_type_scat_dispersion_real
_atom_type_scat_dispersion_imag
_atom_type_scat_source
O O 0.0106 0.0060 'International Tables Vol C Tables 4.2.6.8 and 6.1.1.4'
Cl Cl 0.1484 0.1585 'International Tables Vol C Tables 4.2.6.8 and 6.1.1.4'
Mn Mn 0.3368 0.7283 'International Tables Vol C Tables 4.2.6.8 and 6.1.1.4'
Sb Sb -0.5866 1.5461 'International Tables Vol C Tables 4.2.6.8 and 6.1.1.4'
H H 0.0000 0.0000 'International Tables Vol C Tables 4.2.6.8 and 6.1.1.4'

loop_
_geom_angle_atom_site_label_1
_geom_angle_atom_site_label_2
_geom_angle_atom_site_label_3
_geom_angle
_geom_angle_site_symmetry_1
_geom_angle_site_symmetry_3
O3 Sb1 O1 95.32(12) . .
O3 Sb1 O2 86.42(12) . 2_545
O1 Sb1 O2 77.98(13) . 2_545
O3 Sb1 O4 71.99(13) . .
O1 Sb1 O4 75.55(12) . .
O2 Sb1 O4 143.77(11) 2_545 .
O3 Sb1 Sb2 89.37(9) . 2_545
O1 Sb1 Sb2 41.70(9) . 2_545
O2 Sb1 Sb2 36.32(8) 2_545 2_545
O4 Sb1 Sb2 112.78(8) . 2_545
O2 Sb2 O3 94.16(12) . .
O2 Sb2 O1 75.50(12) . 2
O3 Sb2 O1 78.19(12) . 2
O2 Sb2 O4 78.48(12) . .
O3 Sb2 O4 76.31(13) . .
O1 Sb2 O4 141.80(11) 2 .
O2 Sb2 Sb1 37.72(9) . 2
O3 Sb2 Sb1 86.55(9) . 2
O1 Sb2 Sb1 37.83(8) 2 2
O4 Sb2 Sb1 112.39(8) . 2
O2 Mn1 O3 108.18(12) . 4_565
O2 Mn1 O1 101.36(13) . .
O3 Mn1 O1 137.46(12) 4_565 .
O2 Mn1 O4 72.08(11) . .
O3 Mn1 O4 86.94(13) 4_565 .
O1 Mn1 O4 73.66(11) . .
O2 Mn1 O1 178.40(9) . 3
O3 Mn1 O1 71.56(11) 4_565 3
O1 Mn1 O1 79.68(13) . 3
O4 Mn1 O1 109.43(11) . 3
O2 Mn1 Cl1 88.29(8) . 3_565
O3 Mn1 Cl1 110.53(10) 4_565 3_565
O1 Mn1 Cl1 100.08(9) . 3_565
O4 Mn1 Cl1 157.31(9) . 3_565
O1 Mn1 Cl1 90.33(8) 3 3_565
Sb1 O1 Mn1 114.86(13) . .
Sb1 O1 Sb2 100.47(13) . 2_545
Mn1 O1 Sb2 130.21(14) . 2_545
Sb1 O1 Mn1 114.23(13) . 3
Mn1 O1 Mn1 100.32(13) . 3
Sb2 O1 Mn1 95.40(11) 2_545 3
Sb2 O2 Sb1 105.96(14) . 2
Sb2 O2 Mn1 112.18(13) . .
Sb1 O2 Mn1 130.30(14) 2 .
Sb1 O3 Sb2 116.10(15) . .
Sb1 O3 Mn1 133.96(15) . 4_566
Sb2 O3 Mn1 109.74(13) . 4_566
Sb2 O4 Mn1 96.67(12) . .
Sb2 O4 Sb1 95.29(13) . .
Mn1 O4 Sb1 94.86(12) . .

loop_
_geom_bond_atom_site_label_1
_geom_bond_atom_site_label_2
_geom_bond_distance
_geom_bond_site_symmetry_2
Sb1 O3 1.990(3) .
Sb1 O1 2.007(3) .
Sb1 O2 2.048(3) 2_545
Sb1 O4 2.384(3) .
Sb1 Sb2 3.218(3) 2_545
Sb2 O2 1.982(3) .
Sb2 O3 1.996(3) .
Sb2 O1 2.177(3) 2
Sb2 O4 2.189(3) .
Sb2 Sb1 3.218(3) 2
Mn1 O2 2.117(3) .
Mn1 O3 2.121(3) 4_565
Mn1 O1 2.141(3) .
Mn1 O4 2.364(4) .
Mn1 O1 2.373(3) 3
Mn1 Cl1 2.490(2) 3_565
Cl1 Mn1 2.490(2) 3_565
O1 Sb2 2.177(3) 2_545
O1 Mn1 2.373(3) 3
O2 Sb1 2.048(3) 2
O3 Mn1 2.121(3) 4_566
